data_2009015
loop_
_publ_author_name
'Burgess, John'
'Fawcett, John'
'Russell, David R.'
'Gilani, Syeda R.'
'Palma, Vitor'

_publ_section_title
;
 Four <i>N</i>-(2-hydroxybenzylidene)aniline derivatives
;
_journal_issue 10
_journal_name_full 'Acta Crystallographica Section C'
_journal_page_first 1707
_journal_page_last 1710
_journal_paper_doi 10.1107/S0108270199008239
_journal_volume 55
_journal_year 1999
_chemical_formula_sum 'C13 H10 F N O'
_chemical_formula_weight 215.22
_chemical_name_systematic
;
 ?
;
_space_group_IT_number 14
_symmetry_cell_setting monoclinic
_symmetry_space_group_name_Hall '-P 2ybc'
_symmetry_space_group_name_H-M 'P 1 21/c 1'
_audit_creation_method SHELXL
_cell_angle_alpha 90.00
_cell_angle_beta 107.93(2)
_cell_angle_gamma 90.00
_cell_formula_units_Z 4
_cell_length_a 12.8200(10)
_cell_length_b 5.7870(10)
_cell_length_c 14.817(2)
_cell_measurement_reflns_used 23
_cell_measurement_temperature 293(2)
_cell_measurement_theta_max 12.43
_cell_measurement_theta_min 5.44
_cell_volume 1045.9(3)
_computing_cell_refinement XSCANS
_computing_data_collection 'XSCANS (Fait, 1991)'
_computing_data_reduction XSCANS
_computing_molecular_graphics SHELXTL/PC
_computing_publication_material SHELXTL/PC
_computing_structure_refinement SHELXTL/PC
_computing_structure_solution 'SHELXTL/PC  (Sheldrick, 1996)'
_diffrn_ambient_temperature 293(2)
_diffrn_measurement_device 'Siemens P4 diffractometer'
_diffrn_measurement_method '\w scan'
_diffrn_radiation_monochromator graphite
_diffrn_radiation_source 'fine-focus sealed tube'
_diffrn_radiation_type MoK\a
_diffrn_radiation_wavelength 0.71073
_diffrn_reflns_av_R_equivalents 0.0202
_diffrn_reflns_av_sigmaI/netI 0.0309
_diffrn_reflns_limit_h_max 14
_diffrn_reflns_limit_h_min -1
_diffrn_reflns_limit_k_max 6
_diffrn_reflns_limit_k_min -1
_diffrn_reflns_limit_l_max 16
_diffrn_reflns_limit_l_min -16
_diffrn_reflns_number 2299
_diffrn_reflns_theta_max 23.99
_diffrn_reflns_theta_min 2.86
_diffrn_standards_decay_% <2
_diffrn_standards_interval_count 100
_diffrn_standards_number 3
_exptl_absorpt_coefficient_mu 0.099
_exptl_absorpt_correction_type none
_exptl_crystal_colour yellow
_exptl_crystal_density_diffrn 1.367
_exptl_crystal_density_method 'not measured'
_exptl_crystal_description block
_exptl_crystal_F_000 448
_exptl_crystal_size_max 0.48
_exptl_crystal_size_mid 0.45
_exptl_crystal_size_min 0.26
_refine_diff_density_max 0.128
_refine_diff_density_min -0.127
_refine_ls_extinction_coef 0.014(2)
_refine_ls_extinction_method 'SHELXTL/PC  (Sheldrick, 1996)'
_refine_ls_goodness_of_fit_all 1.003
_refine_ls_goodness_of_fit_ref 1.033
_refine_ls_hydrogen_treatment mixed
_refine_ls_matrix_type full
_refine_ls_number_parameters 150
_refine_ls_number_reflns 1642
_refine_ls_number_restraints 0
_refine_ls_restrained_S_all 1.003
_refine_ls_restrained_S_obs 1.033
_refine_ls_R_factor_all 0.0551
_refine_ls_R_factor_gt 0.0374
_refine_ls_shift/esd_mean 0.000
_refine_ls_shift/su_max 0.000
_refine_ls_structure_factor_coef Fsqd
_refine_ls_weighting_details 'w = 1/[\s^2^(Fo^2^)+(0.0534P)^2^+0.1735P] where P=(Fo^2^+2Fc^2^)/3'
_refine_ls_weighting_scheme calc
_refine_ls_wR_factor_all 0.1099
_refine_ls_wR_factor_ref 0.0961
_reflns_number_gt 1224
_reflns_number_total 1642
_reflns_observed_criterion I>2\s(I)
_cod_data_source_file fg1547.cif
_cod_data_source_block 1
_cod_depositor_comments
;
The following automatic conversions were performed:

'_refine_ls_weighting_scheme' value 'calc w =
1/[\s^2^(Fo^2^)+(0.0534P)^2^+0.1735P] where P=(Fo^2^+2Fc^2^)/3' was
changed to 'calc'. New tag '_refine_ls_weighting_details' was
created. The value of the new tag was set to 'w =
1/[\s^2^(Fo^2^)+(0.0534P)^2^+0.1735P] where P=(Fo^2^+2Fc^2^)/3'.

Automatic conversion script
Id: cif_fix_values 3143 2015-03-26 13:38:13Z robertas 
;
_cod_original_cell_volume 1045.9(2)
_cod_original_sg_symbol_H-M 'P 21/c'
_cod_database_code 2009015
_cod_database_fobs_code 2009015

loop_
_symmetry_equiv_pos_as_xyz
'x, y, z'
'-x, y+1/2, -z+1/2'
'-x, -y, -z'
'x, -y-1/2, z-1/2'

loop_
_atom_site_aniso_label
_atom_site_aniso_U_11
_atom_site_aniso_U_22
_atom_site_aniso_U_33
_atom_site_aniso_U_12
_atom_site_aniso_U_13
_atom_site_aniso_U_23
F1 .0433(7) .0934(10) .0856(9) -.0078(7) .0005(6) -.0012(7)
N1 .0424(8) .0424(9) .0451(8) -.0019(7) .0126(6) -.0031(7)
O1 .0497(8) .0463(8) .0765(9) -.0005(7) .0137(7) -.0158(7)
C5 .0437(10) .0410(10) .0468(10) -.0010(8) .0165(8) .0016(8)
C4 .0499(11) .0510(11) .0509(11) -.0077(10) .0125(9) -.0035(9)
C3 .0421(10) .0673(14) .0500(10) -.0058(10) .0096(8) .0050(10)
C2 .0486(11) .0582(12) .0552(11) .0071(10) .0188(9) .0071(10)
C1 .0511(11) .0447(10) .0483(10) .0017(9) .0163(9) -.0002(9)
C6 .0439(10) .0393(9) .0385(9) -.0016(8) .0146(8) .0023(8)
C7 .0489(11) .0380(9) .0428(9) -.0033(9) .0146(8) -.0033(8)
C8 .0416(10) .0411(9) .0374(9) -.0029(8) .0140(7) .0007(8)
C13 .0509(11) .0416(10) .0481(10) -.0003(9) .0163(9) -.0032(8)
C12 .0462(11) .0573(12) .0590(11) .0089(10) .0168(9) .0022(10)
C11 .0397(10) .0612(12) .0476(10) -.0052(10) .0100(8) .0060(10)
C10 .0536(11) .0527(12) .0469(10) -.0093(10) .0100(9) -.0071(9)
C9 .0481(11) .0460(11) .0536(11) .0006(9) .0143(9) -.0075(9)

loop_
_atom_site_label
_atom_site_fract_x
_atom_site_fract_y
_atom_site_fract_z
_atom_site_U_iso_or_equiv
_atom_site_thermal_displace_type
_atom_site_calc_flag
_atom_site_refinement_flags
_atom_site_occupancy
_atom_site_disorder_group
_atom_site_type_symbol
F1 .46549(8) .0288(2) .33804(9) .0785(5) Uani d . 1 . F
N1 .03176(11) -.0938(2) .12897(10) .0435(4) Uani d . 1 . N
O1 -.10950(11) -.3620(2) .00906(10) .0588(4) Uani d . 1 . O
H1A -.0424(19) -.305(4) .0494(17) .100(8) Uiso d . 1 . H
C5 -.18535(14) -.1998(3) .00963(12) .0432(5) Uani d . 1 . C
C4 -.29375(14) -.2401(3) -.04244(13) .0513(5) Uani d . 1 . C
H4 -.31305(14) -.3774(3) -.07610(13) .062 Uiso calc R 1 . H
C3 -.37282(15) -.0782(4) -.04453(13) .0542(5) Uani d . 1 . C
H3 -.44532(15) -.1069(4) -.07972(13) .065 Uiso calc R 1 . H
C2 -.34582(15) .1276(4) .00522(13) .0534(5) Uani d . 1 . C
H2 -.39965(15) .2367(4) .00354(13) .064 Uiso calc R 1 . H
C1 -.23855(14) .1681(3) .05697(12) .0478(5) Uani d . 1 . C
H1 -.22024(14) .3063(3) .09011(12) .057 Uiso calc R 1 . H
C6 -.15640(13) .0069(3) .06102(11) .0401(4) Uani d . 1 . C
C7 -.04485(14) .0537(3) .11751(12) .0431(4) Uani d . 1 . C
H7 -.02830(14) .1972(3) .14667(12) .052 Uiso calc R 1 . H
C8 .14141(13) -.0511(3) .18541(11) .0396(4) Uani d . 1 . C
C13 .21691(14) -.2188(3) .18315(12) .0466(5) Uani d . 1 . C
H13 .19387(14) -.3507(3) .14658(12) .056 Uiso calc R 1 . H
C12 .32642(15) -.1939(4) .23447(13) .0540(5) Uani d . 1 . C
H12 .37731(15) -.3070(4) .23282(13) .065 Uiso calc R 1 . H
C11 .35777(14) .0014(3) .28758(13) .0502(5) Uani d . 1 . C
C10 .2855(2) .1705(3) .29254(13) .0523(5) Uani d . 1 . C
H10 .3093(2) .3008(3) .32992(13) .063 Uiso calc R 1 . H
C9 .17666(15) .1443(3) .24117(12) .0496(5) Uani d . 1 . C
H9 .12639(15) .2580(3) .24374(12) .059 Uiso calc R 1 . H

loop_
_atom_type_symbol
_atom_type_description
_atom_type_scat_dispersion_real
_atom_type_scat_dispersion_imag
_atom_type_scat_source
C C 0.0033 0.0016 'International Tables Vol C Tables 4.2.6.8 and 6.1.1.4'
H H 0.0000 0.0000 'International Tables Vol C Tables 4.2.6.8 and 6.1.1.4'
N N 0.0061 0.0033 'International Tables Vol C Tables 4.2.6.8 and 6.1.1.4'
O O 0.0106 0.0060 'International Tables Vol C Tables 4.2.6.8 and 6.1.1.4'
F F 0.0171 0.0103 'International Tables Vol C Tables 4.2.6.8 and 6.1.1.4'

loop_
_geom_angle_atom_site_label_1
_geom_angle_atom_site_label_2
_geom_angle_atom_site_label_3
_geom_angle
C7 N1 C8 123.1(2)
O1 C5 C4 118.6(2)
O1 C5 C6 121.6(2)
C4 C5 C6 119.8(2)
C3 C4 C5 120.3(2)
C4 C3 C2 120.8(2)
C1 C2 C3 119.1(2)
C2 C1 C6 121.6(2)
C1 C6 C5 118.4(2)
C1 C6 C7 120.0(2)
C5 C6 C7 121.5(2)
N1 C7 C6 122.6(2)
C13 C8 C9 119.0(2)
C13 C8 N1 116.0(2)
C9 C8 N1 125.0(2)
C8 C13 C12 121.0(2)
C11 C12 C13 118.2(2)
F1 C11 C12 118.8(2)
F1 C11 C10 118.5(2)
C12 C11 C10 122.7(2)
C11 C10 C9 118.7(2)
C10 C9 C8 120.4(2)

loop_
_geom_bond_atom_site_label_1
_geom_bond_atom_site_label_2
_geom_bond_site_symmetry_2
_geom_bond_distance
_geom_bond_publ_flag
F1 C11 . 1.362(2) ?
N1 C7 . 1.273(2) ?
N1 C8 . 1.419(2) ?
O1 C5 . 1.353(2) ?
C5 C4 . 1.386(2) ?
C5 C6 . 1.405(2) ?
C4 C3 . 1.374(3) ?
C3 C2 . 1.387(3) ?
C2 C1 . 1.373(2) ?
C1 C6 . 1.394(2) ?
C6 C7 . 1.443(2) ?
C8 C13 . 1.378(2) ?
C8 C9 . 1.392(2) ?
C13 C12 . 1.383(2) ?
C12 C11 . 1.365(3) ?
C11 C10 . 1.365(3) ?
C10 C9 . 1.376(2) ?

loop_
_cod_related_entry_id
_cod_related_entry_database
_cod_related_entry_code
1 ChemSpider 30652247
